data_1568500
loop_
_publ_author_name
'Zhang, Yan'
'Cai, Zhenzhi'
'Zhao, Chunhang'
'Zheng, Hanliang'
'Ackermann, Lutz'

_publ_section_title
;
 Electrosynthesis of bridged or fused sulfonamides through complex radical
 cascade reactions: divergence in medium-sized ring formation.
;
_journal_issue 13
_journal_name_full 'Chemical science'
_journal_page_first 3541
_journal_page_last 3547
_journal_paper_doi 10.1039/d2sc07045f
_journal_volume 14
_journal_year 2023
_chemical_formula_sum 'C25 H22 N O4 S2'
_chemical_formula_weight 464.55
_space_group_crystal_system monoclinic
_space_group_IT_number 14
_space_group_name_Hall '-P 2ybc'
_space_group_name_H-M_alt 'P 1 21/c 1'
_atom_sites_solution_hydrogens geom
_audit_creation_method SHELXL-2014/7
_audit_update_record
;
2022-07-29 deposited with the CCDC.	2023-02-21 downloaded from the CCDC.
;
_cell_angle_alpha 90
_cell_angle_beta 90.883(4)
_cell_angle_gamma 90
_cell_formula_units_Z 4
_cell_length_a 8.0803(8)
_cell_length_b 17.2484(18)
_cell_length_c 16.5592(14)
_cell_measurement_reflns_used 3801
_cell_measurement_temperature 298(2)
_cell_measurement_theta_max 26.7754
_cell_measurement_theta_min 2.5209
_cell_volume 2307.6(4)
_computing_structure_refinement 'SHELXL-2014/7 (Sheldrick, 2014)'
_diffrn_ambient_temperature 298(2)
_diffrn_measured_fraction_theta_full 0.964
_diffrn_measured_fraction_theta_max 0.957
_diffrn_measurement_device_type 'BURKER D8 VENTURE'
_diffrn_radiation_type MoK\a
_diffrn_radiation_wavelength 0.71073
_diffrn_reflns_av_R_equivalents 0.0511
_diffrn_reflns_av_unetI/netI 0.0572
_diffrn_reflns_Laue_measured_fraction_full 0.964
_diffrn_reflns_Laue_measured_fraction_max 0.957
_diffrn_reflns_limit_h_max 10
_diffrn_reflns_limit_h_min -9
_diffrn_reflns_limit_k_max 22
_diffrn_reflns_limit_k_min -18
_diffrn_reflns_limit_l_max 16
_diffrn_reflns_limit_l_min -21
_diffrn_reflns_number 14540
_diffrn_reflns_point_group_measured_fraction_full 0.964
_diffrn_reflns_point_group_measured_fraction_max 0.957
_diffrn_reflns_theta_full 25.242
_diffrn_reflns_theta_max 27.518
_diffrn_reflns_theta_min 2.362
_exptl_absorpt_coefficient_mu 0.263
_exptl_crystal_colour colourless
_exptl_crystal_density_diffrn 1.337
_exptl_crystal_description block
_exptl_crystal_F_000 972
_exptl_crystal_size_max 0.360
_exptl_crystal_size_mid 0.350
_exptl_crystal_size_min 0.300
_refine_diff_density_max 0.803
_refine_diff_density_min -0.696
_refine_diff_density_rms 0.203
_refine_ls_extinction_coef 0.105(9)
_refine_ls_extinction_expression Fc^*^=kFc[1+0.001xFc^2^\l^3^/sin(2\q)]^-1/4^
_refine_ls_extinction_method 'SHELXL-2014/7 (Sheldrick 2014'
_refine_ls_goodness_of_fit_ref 1.159
_refine_ls_hydrogen_treatment constr
_refine_ls_matrix_type full
_refine_ls_number_parameters 290
_refine_ls_number_reflns 5085
_refine_ls_number_restraints 0
_refine_ls_restrained_S_all 1.159
_refine_ls_R_factor_all 0.1140
_refine_ls_R_factor_gt 0.0720
_refine_ls_shift/su_max 0.033
_refine_ls_shift/su_mean 0.005
_refine_ls_structure_factor_coef Fsqd
_refine_ls_weighting_details 'w=1/[\s^2^(Fo^2^)+(0.1396P)^2^] where P=(Fo^2^+2Fc^2^)/3'
_refine_ls_weighting_scheme calc
_refine_ls_wR_factor_gt 0.1858
_refine_ls_wR_factor_ref 0.2432
_reflns_Friedel_coverage 0.000
_reflns_number_gt 3538
_reflns_number_total 5085
_reflns_threshold_expression 'I > 2\s(I)'
_cod_data_source_file d2sc07045f2.cif
_cod_data_source_block a
_cod_depositor_comments 'Adding full bibliography for 1568500--1568501.cif.'
_cod_original_sg_symbol_H-M 'P 21/c'
_cod_database_code 1568500
_shelx_shelxl_version_number 2014/7
_shelx_space_group_comment
;
The symmetry employed for this shelxl refinement is uniquely defined
by the following loop, which should always be used as a source of
symmetry information in preference to the above space-group names.
They are only intended as comments.
;
_shelx_estimated_absorpt_t_min 0.911
_shelx_estimated_absorpt_t_max 0.925

loop_
_space_group_symop_operation_xyz
'x, y, z'
'-x, y+1/2, -z+1/2'
'-x, -y, -z'
'x, -y-1/2, z-1/2'

loop_
_atom_site_label
_atom_site_type_symbol
_atom_site_fract_x
_atom_site_fract_y
_atom_site_fract_z
_atom_site_U_iso_or_equiv
_atom_site_adp_type
_atom_site_occupancy
_atom_site_site_symmetry_order
_atom_site_calc_flag
_atom_site_refinement_flags_posn
_atom_site_refinement_flags_adp
_atom_site_refinement_flags_occupancy
_atom_site_disorder_assembly
_atom_site_disorder_group
S1 S 0.38163(9) 0.47858(4) 0.62679(5) 0.0396(3) Uani 1 1 d . . . . .
S2 S 0.70310(12) 0.22695(5) 0.60006(5) 0.0504(3) Uani 1 1 d . . . . .
N1 N 0.6714(3) 0.30329(15) 0.54326(15) 0.0421(6) Uani 1 1 d . . . . .
O1 O 0.2529(3) 0.44694(16) 0.57582(14) 0.0563(7) Uani 1 1 d . . . . .
O2 O 0.4153(3) 0.56034(13) 0.62009(15) 0.0540(7) Uani 1 1 d . . . . .
O3 O 0.5551(4) 0.18135(15) 0.59526(18) 0.0714(8) Uani 1 1 d . . . . .
O4 O 0.8566(4) 0.19376(15) 0.57525(17) 0.0677(8) Uani 1 1 d . . . . .
C1 C 0.2001(9) 0.4181(5) 0.9751(3) 0.137(3) Uani 1 1 d . . . . .
H1A H 0.2334 0.3665 0.9896 0.206 Uiso 1 1 calc R U . . .
H1B H 0.2566 0.4548 1.0094 0.206 Uiso 1 1 calc R U . . .
H1C H 0.0828 0.4234 0.9814 0.206 Uiso 1 1 calc R U . . .
C2 C 0.2441(5) 0.4336(3) 0.8875(3) 0.0749(13) Uani 1 1 d . . . . .
C3 C 0.2104(7) 0.5037(3) 0.8501(3) 0.0818(14) Uani 1 1 d . . . . .
H3A H 0.1586 0.5427 0.8790 0.098 Uiso 1 1 calc R U . . .
C4 C 0.2523(6) 0.5168(2) 0.7706(3) 0.0661(11) Uani 1 1 d . . . . .
H4A H 0.2275 0.5640 0.7460 0.079 Uiso 1 1 calc R U . . .
C5 C 0.3311(4) 0.45934(19) 0.72820(19) 0.0412(7) Uani 1 1 d . . . . .
C6 C 0.3617(5) 0.3888(2) 0.7631(2) 0.0676(12) Uani 1 1 d . . . . .
H6A H 0.4125 0.3498 0.7338 0.081 Uiso 1 1 calc R U . . .
C7 C 0.3165(5) 0.3757(3) 0.8424(3) 0.0834(15) Uani 1 1 d . . . . .
H7A H 0.3353 0.3274 0.8656 0.100 Uiso 1 1 calc R U . . .
C8 C 0.5614(3) 0.42387(16) 0.60531(17) 0.0347(6) Uani 1 1 d . . . . .
C9 C 0.7148(3) 0.45050(17) 0.62046(18) 0.0346(6) Uani 1 1 d . . . . .
C10 C 0.7568(4) 0.52222(17) 0.6664(2) 0.0406(7) Uani 1 1 d . . . . .
C11 C 0.7236(4) 0.5308(2) 0.7472(2) 0.0506(8) Uani 1 1 d . . . . .
H11A H 0.6690 0.4915 0.7746 0.061 Uiso 1 1 calc R U . . .
C12 C 0.7707(5) 0.5973(3) 0.7881(3) 0.0695(11) Uani 1 1 d . . . . .
H12A H 0.7484 0.6023 0.8428 0.083 Uiso 1 1 calc R U . . .
C13 C 0.8500(5) 0.6561(3) 0.7484(3) 0.0786(13) Uani 1 1 d . . . . .
H13A H 0.8806 0.7009 0.7761 0.094 Uiso 1 1 calc R U . . .
C14 C 0.8843(5) 0.6487(3) 0.6677(3) 0.0786(14) Uani 1 1 d . . . . .
H14A H 0.9374 0.6886 0.6407 0.094 Uiso 1 1 calc R U . . .
C15 C 0.8402(5) 0.5821(2) 0.6268(2) 0.0572(9) Uani 1 1 d . . . . .
H15A H 0.8660 0.5768 0.5725 0.069 Uiso 1 1 calc R U . . .
C16 C 0.8635(3) 0.40432(18) 0.59232(18) 0.0388(7) Uani 1 1 d . . . . .
H16A H 0.9439 0.4415 0.5715 0.047 Uiso 1 1 calc R U . . .
C17 C 0.9478(4) 0.3615(2) 0.6635(2) 0.0479(8) Uani 1 1 d . . . . .
H17A H 1.0623 0.3617 0.6702 0.057 Uiso 1 1 calc R U . . .
C18 C 0.7254(4) 0.25900(18) 0.70053(19) 0.0425(7) Uani 1 1 d . . . . .
C19 C 0.6336(4) 0.2218(2) 0.7596(2) 0.0512(9) Uani 1 1 d . . . . .
H19A H 0.5613 0.1821 0.7448 0.061 Uiso 1 1 calc R U . . .
C20 C 0.6482(5) 0.2426(2) 0.8388(2) 0.0619(10) Uani 1 1 d . . . . .
H20A H 0.5860 0.2175 0.8776 0.074 Uiso 1 1 calc R U . . .
C21 C 0.7550(5) 0.3009(2) 0.8608(2) 0.0631(10) Uani 1 1 d . . . . .
H21A H 0.7655 0.3156 0.9147 0.076 Uiso 1 1 calc R U . . .
C22 C 0.8468(5) 0.3378(2) 0.8028(2) 0.0544(9) Uani 1 1 d . . . . .
H22A H 0.9182 0.3774 0.8188 0.065 Uiso 1 1 calc R U . . .
C23 C 0.8378(4) 0.31876(18) 0.72254(19) 0.0425(7) Uani 1 1 d . . . . .
C24 C 0.8159(4) 0.35085(19) 0.52340(19) 0.0436(7) Uani 1 1 d . . . . .
H24A H 0.7909 0.3815 0.4756 0.052 Uiso 1 1 calc R U . . .
H24B H 0.9085 0.3172 0.5114 0.052 Uiso 1 1 calc R U . . .
C25 C 0.5238(4) 0.34989(18) 0.55840(19) 0.0409(7) Uani 1 1 d . . . . .
H25A H 0.4456 0.3190 0.5885 0.049 Uiso 1 1 calc R U . . .
H25B H 0.4719 0.3634 0.5071 0.049 Uiso 1 1 calc R U . . .

loop_
_atom_site_aniso_label
_atom_site_aniso_U_11
_atom_site_aniso_U_22
_atom_site_aniso_U_33
_atom_site_aniso_U_23
_atom_site_aniso_U_13
_atom_site_aniso_U_12
S1 0.0324(4) 0.0489(5) 0.0376(5) 0.0073(3) 0.0009(3) 0.0036(3)
S2 0.0703(6) 0.0376(5) 0.0433(5) 0.0006(3) 0.0019(4) 0.0002(4)
N1 0.0522(15) 0.0421(14) 0.0322(14) -0.0003(10) 0.0027(11) 0.0039(11)
O1 0.0341(12) 0.0901(19) 0.0444(15) 0.0027(12) -0.0070(10) 0.0004(11)
O2 0.0553(14) 0.0456(13) 0.0612(17) 0.0175(10) 0.0063(12) 0.0108(11)
O3 0.092(2) 0.0501(15) 0.072(2) 0.0013(12) -0.0095(15) -0.0235(14)
O4 0.094(2) 0.0501(15) 0.0589(17) 0.0009(12) 0.0146(14) 0.0260(14)
C1 0.156(6) 0.202(8) 0.055(3) 0.017(4) 0.045(4) 0.017(5)
C2 0.065(2) 0.114(4) 0.046(2) 0.008(2) 0.0111(19) 0.005(2)
C3 0.109(4) 0.077(3) 0.060(3) -0.022(2) 0.030(3) -0.011(3)
C4 0.088(3) 0.048(2) 0.063(3) -0.0065(17) 0.029(2) -0.0088(19)
C5 0.0335(15) 0.0511(18) 0.0390(18) 0.0017(13) 0.0020(12) -0.0013(13)
C6 0.072(3) 0.073(3) 0.058(2) 0.0194(19) 0.027(2) 0.028(2)
C7 0.081(3) 0.109(4) 0.061(3) 0.041(3) 0.024(2) 0.039(3)
C8 0.0368(15) 0.0386(15) 0.0289(15) 0.0048(11) 0.0013(11) -0.0011(11)
C9 0.0334(14) 0.0386(15) 0.0319(15) 0.0075(11) 0.0014(11) -0.0025(11)
C10 0.0361(15) 0.0431(17) 0.0426(18) -0.0003(12) -0.0015(13) -0.0016(12)
C11 0.052(2) 0.054(2) 0.046(2) 0.0008(15) 0.0003(15) -0.0018(15)
C12 0.077(3) 0.085(3) 0.046(2) -0.019(2) -0.0046(19) 0.001(2)
C13 0.080(3) 0.070(3) 0.086(4) -0.031(2) -0.003(2) -0.020(2)
C14 0.087(3) 0.059(3) 0.091(4) -0.014(2) 0.015(2) -0.035(2)
C15 0.062(2) 0.055(2) 0.054(2) -0.0003(16) 0.0077(17) -0.0201(17)
C16 0.0322(14) 0.0465(17) 0.0379(17) 0.0061(12) 0.0058(12) -0.0013(12)
C17 0.0326(15) 0.059(2) 0.052(2) 0.0136(15) -0.0027(13) 0.0019(14)
C18 0.0496(18) 0.0380(16) 0.0399(18) 0.0061(12) 0.0030(13) 0.0037(13)
C19 0.065(2) 0.0435(18) 0.046(2) 0.0123(13) 0.0057(16) 0.0011(15)
C20 0.082(3) 0.055(2) 0.050(2) 0.0234(16) 0.0147(19) 0.0130(19)
C21 0.092(3) 0.064(2) 0.0331(19) 0.0087(16) -0.0049(18) 0.015(2)
C22 0.064(2) 0.055(2) 0.044(2) 0.0034(15) -0.0120(16) 0.0037(16)
C23 0.0419(16) 0.0471(17) 0.0386(18) 0.0080(13) -0.0027(13) 0.0064(13)
C24 0.0467(17) 0.0466(17) 0.0378(18) 0.0079(12) 0.0098(13) 0.0078(13)
C25 0.0418(16) 0.0447(17) 0.0363(17) -0.0010(12) -0.0021(12) -0.0056(13)

loop_
_atom_type_symbol
_atom_type_description
_atom_type_scat_dispersion_real
_atom_type_scat_dispersion_imag
_atom_type_scat_source
C C 0.0033 0.0016 'International Tables Vol C Tables 4.2.6.8 and 6.1.1.4'
H H 0.0000 0.0000 'International Tables Vol C Tables 4.2.6.8 and 6.1.1.4'
N N 0.0061 0.0033 'International Tables Vol C Tables 4.2.6.8 and 6.1.1.4'
O O 0.0106 0.0060 'International Tables Vol C Tables 4.2.6.8 and 6.1.1.4'
S S 0.1246 0.1234 'International Tables Vol C Tables 4.2.6.8 and 6.1.1.4'

loop_
_geom_angle_atom_site_label_1
_geom_angle_atom_site_label_2
_geom_angle_atom_site_label_3
_geom_angle
_geom_angle_site_symmetry_1
_geom_angle_site_symmetry_3
_geom_angle_publ_flag
O1 S1 O2 117.53(15) . . ?
O1 S1 C5 108.13(15) . . ?
O2 S1 C5 107.69(15) . . ?
O1 S1 C8 105.55(15) . . ?
O2 S1 C8 110.44(13) . . ?
C5 S1 C8 107.04(14) . . ?
O4 S2 O3 119.38(18) . . ?
O4 S2 N1 106.58(15) . . ?
O3 S2 N1 106.68(16) . . ?
O4 S2 C18 108.68(16) . . ?
O3 S2 C18 107.35(16) . . ?
N1 S2 C18 107.67(14) . . ?
C25 N1 C24 112.6(2) . . ?
C25 N1 S2 117.7(2) . . ?
C24 N1 S2 117.4(2) . . ?
C2 C1 H1A 109.5 . . ?
C2 C1 H1B 109.5 . . ?
H1A C1 H1B 109.5 . . ?
C2 C1 H1C 109.5 . . ?
H1A C1 H1C 109.5 . . ?
H1B C1 H1C 109.5 . . ?
C3 C2 C7 118.1(4) . . ?
C3 C2 C1 122.2(5) . . ?
C7 C2 C1 119.7(5) . . ?
C2 C3 C4 121.3(4) . . ?
C2 C3 H3A 119.3 . . ?
C4 C3 H3A 119.3 . . ?
C5 C4 C3 119.3(4) . . ?
C5 C4 H4A 120.3 . . ?
C3 C4 H4A 120.4 . . ?
C6 C5 C4 120.5(3) . . ?
C6 C5 S1 121.7(3) . . ?
C4 C5 S1 117.7(3) . . ?
C5 C6 C7 119.8(4) . . ?
C5 C6 H6A 120.1 . . ?
C7 C6 H6A 120.1 . . ?
C2 C7 C6 120.9(4) . . ?
C2 C7 H7A 119.5 . . ?
C6 C7 H7A 119.5 . . ?
C9 C8 C25 124.0(3) . . ?
C9 C8 S1 122.5(2) . . ?
C25 C8 S1 113.0(2) . . ?
C8 C9 C10 125.6(3) . . ?
C8 C9 C16 119.7(3) . . ?
C10 C9 C16 114.7(2) . . ?
C11 C10 C15 118.5(3) . . ?
C11 C10 C9 122.6(3) . . ?
C15 C10 C9 118.8(3) . . ?
C12 C11 C10 120.6(3) . . ?
C12 C11 H11A 119.7 . . ?
C10 C11 H11A 119.7 . . ?
C13 C12 C11 120.4(4) . . ?
C13 C12 H12A 119.8 . . ?
C11 C12 H12A 119.8 . . ?
C14 C13 C12 119.9(4) . . ?
C14 C13 H13A 120.1 . . ?
C12 C13 H13A 120.1 . . ?
C15 C14 C13 120.1(4) . . ?
C15 C14 H14A 120.0 . . ?
C13 C14 H14A 120.0 . . ?
C14 C15 C10 120.5(4) . . ?
C14 C15 H15A 119.8 . . ?
C10 C15 H15A 119.8 . . ?
C24 C16 C9 110.9(2) . . ?
C24 C16 C17 112.9(3) . . ?
C9 C16 C17 111.0(2) . . ?
C24 C16 H16A 107.2 . . ?
C9 C16 H16A 107.2 . . ?
C17 C16 H16A 107.2 . . ?
C23 C17 C16 117.9(3) . . ?
C23 C17 H17A 121.1 . . ?
C16 C17 H17A 121.1 . . ?
C19 C18 C23 120.0(3) . . ?
C19 C18 S2 118.1(3) . . ?
C23 C18 S2 121.8(2) . . ?
C20 C19 C18 121.0(4) . . ?
C20 C19 H19A 119.5 . . ?
C18 C19 H19A 119.5 . . ?
C19 C20 C21 119.7(3) . . ?
C19 C20 H20A 120.2 . . ?
C21 C20 H20A 120.2 . . ?
C20 C21 C22 119.7(4) . . ?
C20 C21 H21A 120.1 . . ?
C22 C21 H21A 120.1 . . ?
C23 C22 C21 123.0(4) . . ?
C23 C22 H22A 118.5 . . ?
C21 C22 H22A 118.5 . . ?
C22 C23 C18 116.6(3) . . ?
C22 C23 C17 119.0(3) . . ?
C18 C23 C17 124.4(3) . . ?
N1 C24 C16 111.5(2) . . ?
N1 C24 H24A 109.3 . . ?
C16 C24 H24A 109.3 . . ?
N1 C24 H24B 109.3 . . ?
C16 C24 H24B 109.3 . . ?
H24A C24 H24B 108.0 . . ?
N1 C25 C8 113.0(2) . . ?
N1 C25 H25A 109.0 . . ?
C8 C25 H25A 109.0 . . ?
N1 C25 H25B 109.0 . . ?
C8 C25 H25B 109.0 . . ?
H25A C25 H25B 107.8 . . ?

loop_
_geom_bond_atom_site_label_1
_geom_bond_atom_site_label_2
_geom_bond_distance
_geom_bond_site_symmetry_2
_geom_bond_publ_flag
S1 O1 1.437(2) . ?
S1 O2 1.441(2) . ?
S1 C5 1.766(3) . ?
S1 C8 1.773(3) . ?
S2 O4 1.432(3) . ?
S2 O3 1.432(3) . ?
S2 N1 1.636(3) . ?
S2 C18 1.760(3) . ?
N1 C25 1.463(4) . ?
N1 C24 1.468(4) . ?
C1 C2 1.522(6) . ?
C1 H1A 0.9600 . ?
C1 H1B 0.9600 . ?
C1 H1C 0.9600 . ?
C2 C3 1.383(7) . ?
C2 C7 1.381(7) . ?
C3 C4 1.383(6) . ?
C3 H3A 0.9300 . ?
C4 C5 1.376(5) . ?
C4 H4A 0.9300 . ?
C5 C6 1.367(5) . ?
C6 C7 1.387(5) . ?
C6 H6A 0.9300 . ?
C7 H7A 0.9300 . ?
C8 C9 1.342(4) . ?
C8 C25 1.522(4) . ?
C9 C10 1.488(4) . ?
C9 C16 1.521(4) . ?
C10 C11 1.378(5) . ?
C10 C15 1.401(4) . ?
C11 C12 1.382(5) . ?
C11 H11A 0.9300 . ?
C12 C13 1.373(6) . ?
C12 H12A 0.9300 . ?
C13 C14 1.376(6) . ?
C13 H13A 0.9300 . ?
C14 C15 1.377(5) . ?
C14 H14A 0.9300 . ?
C15 H15A 0.9300 . ?
C16 C24 1.513(4) . ?
C16 C17 1.541(4) . ?
C16 H16A 0.9800 . ?
C17 C23 1.522(4) . ?
C17 H17A 0.9300 . ?
C18 C19 1.394(4) . ?
C18 C23 1.418(4) . ?
C19 C20 1.362(5) . ?
C19 H19A 0.9300 . ?
C20 C21 1.371(6) . ?
C20 H20A 0.9300 . ?
C21 C22 1.379(5) . ?
C21 H21A 0.9300 . ?
C22 C23 1.369(5) . ?
C22 H22A 0.9300 . ?
C24 H24A 0.9700 . ?
C24 H24B 0.9700 . ?
C25 H25A 0.9700 . ?
C25 H25B 0.9700 . ?

loop_
_geom_torsion_atom_site_label_1
_geom_torsion_atom_site_label_2
_geom_torsion_atom_site_label_3
_geom_torsion_atom_site_label_4
_geom_torsion
_geom_torsion_site_symmetry_1
_geom_torsion_site_symmetry_2
_geom_torsion_site_symmetry_3
_geom_torsion_site_symmetry_4
_geom_torsion_publ_flag
O4 S2 N1 C25 -177.9(2) . . . . ?
O3 S2 N1 C25 53.5(3) . . . . ?
C18 S2 N1 C25 -61.4(2) . . . . ?
O4 S2 N1 C24 -38.3(3) . . . . ?
O3 S2 N1 C24 -166.9(2) . . . . ?
C18 S2 N1 C24 78.1(2) . . . . ?
C7 C2 C3 C4 -2.0(8) . . . . ?
C1 C2 C3 C4 179.6(5) . . . . ?
C2 C3 C4 C5 -0.9(8) . . . . ?
C3 C4 C5 C6 2.7(6) . . . . ?
C3 C4 C5 S1 179.8(4) . . . . ?
O1 S1 C5 C6 80.8(3) . . . . ?
O2 S1 C5 C6 -151.2(3) . . . . ?
C8 S1 C5 C6 -32.5(3) . . . . ?
O1 S1 C5 C4 -96.3(3) . . . . ?
O2 S1 C5 C4 31.7(3) . . . . ?
C8 S1 C5 C4 150.4(3) . . . . ?
C4 C5 C6 C7 -1.5(6) . . . . ?
S1 C5 C6 C7 -178.6(4) . . . . ?
C3 C2 C7 C6 3.1(8) . . . . ?
C1 C2 C7 C6 -178.4(5) . . . . ?
C5 C6 C7 C2 -1.4(7) . . . . ?
O1 S1 C8 C9 158.1(3) . . . . ?
O2 S1 C8 C9 30.1(3) . . . . ?
C5 S1 C8 C9 -86.8(3) . . . . ?
O1 S1 C8 C25 -14.2(2) . . . . ?
O2 S1 C8 C25 -142.2(2) . . . . ?
C5 S1 C8 C25 100.9(2) . . . . ?
C25 C8 C9 C10 -179.7(3) . . . . ?
S1 C8 C9 C10 8.9(4) . . . . ?
C25 C8 C9 C16 -2.0(4) . . . . ?
S1 C8 C9 C16 -173.4(2) . . . . ?
C8 C9 C10 C11 65.0(5) . . . . ?
C16 C9 C10 C11 -112.8(3) . . . . ?
C8 C9 C10 C15 -118.0(4) . . . . ?
C16 C9 C10 C15 64.3(4) . . . . ?
C15 C10 C11 C12 0.4(5) . . . . ?
C9 C10 C11 C12 177.5(3) . . . . ?
C10 C11 C12 C13 0.6(6) . . . . ?
C11 C12 C13 C14 -0.6(7) . . . . ?
C12 C13 C14 C15 -0.5(8) . . . . ?
C13 C14 C15 C10 1.5(7) . . . . ?
C11 C10 C15 C14 -1.5(6) . . . . ?
C9 C10 C15 C14 -178.6(4) . . . . ?
C8 C9 C16 C24 22.3(4) . . . . ?
C10 C9 C16 C24 -159.8(3) . . . . ?
C8 C9 C16 C17 -104.1(3) . . . . ?
C10 C9 C16 C17 73.8(3) . . . . ?
C24 C16 C17 C23 -80.3(4) . . . . ?
C9 C16 C17 C23 45.0(4) . . . . ?
O4 S2 C18 C19 -113.9(3) . . . . ?
O3 S2 C18 C19 16.5(3) . . . . ?
N1 S2 C18 C19 131.0(3) . . . . ?
O4 S2 C18 C23 63.5(3) . . . . ?
O3 S2 C18 C23 -166.1(3) . . . . ?
N1 S2 C18 C23 -51.6(3) . . . . ?
C23 C18 C19 C20 1.0(5) . . . . ?
S2 C18 C19 C20 178.5(3) . . . . ?
C18 C19 C20 C21 -0.2(5) . . . . ?
C19 C20 C21 C22 -0.1(6) . . . . ?
C20 C21 C22 C23 -0.4(6) . . . . ?
C21 C22 C23 C18 1.1(5) . . . . ?
C21 C22 C23 C17 -178.3(3) . . . . ?
C19 C18 C23 C22 -1.3(5) . . . . ?
S2 C18 C23 C22 -178.8(2) . . . . ?
C19 C18 C23 C17 178.0(3) . . . . ?
S2 C18 C23 C17 0.6(4) . . . . ?
C16 C17 C23 C22 -122.6(3) . . . . ?
C16 C17 C23 C18 58.0(4) . . . . ?
C25 N1 C24 C16 61.8(3) . . . . ?
S2 N1 C24 C16 -79.7(3) . . . . ?
C9 C16 C24 N1 -51.5(3) . . . . ?
C17 C16 C24 N1 73.9(3) . . . . ?
C24 N1 C25 C8 -39.3(3) . . . . ?
S2 N1 C25 C8 102.1(3) . . . . ?
C9 C8 C25 N1 10.0(4) . . . . ?
S1 C8 C25 N1 -177.87(19) . . . . ?
